data_4339216
loop_
_publ_author_name
'Venkateswaran, Ramalingam'
'Balakrishna, Maravanji S.'
'Mobin, Shaikh M.'
'Tuononen, Heikki M.'

_publ_section_title
;
 Copper(I) complexes of bis(2-(diphenylphosphino)phenyl) ether: synthesis,
 reactivity, and theoretical calculations.
;
_journal_issue 16
_journal_name_full 'Inorganic chemistry'
_journal_page_first 6535
_journal_page_last 6541
_journal_paper_doi 10.1021/ic7005474
_journal_volume 46
_journal_year 2007
_chemical_formula_sum 'C73 H58 B Cl2 Cu F4 O2.5 P4 Se'
_chemical_formula_weight 1399.28
_chemical_name_systematic
;
 ?
;
_space_group_IT_number 2
_symmetry_cell_setting triclinic
_symmetry_space_group_name_Hall '-P 1'
_symmetry_space_group_name_H-M 'P -1'
_atom_sites_solution_hydrogens geom
_atom_sites_solution_primary direct
_atom_sites_solution_secondary difmap
_audit_creation_method SHELXL-97
_cell_angle_alpha 104.166(6)
_cell_angle_beta 94.444(12)
_cell_angle_gamma 94.259(7)
_cell_formula_units_Z 2
_cell_length_a 12.898(2)
_cell_length_b 13.6337(6)
_cell_length_c 19.150(2)
_cell_measurement_reflns_used 17377
_cell_measurement_temperature 150(2)
_cell_measurement_theta_max 32.5719
_cell_measurement_theta_min 3.0090
_cell_volume 3240.1(6)
_computing_cell_refinement 'CrysAlis RED, Oxford Diffraction Ltd.,'
_computing_data_collection 'CrysAlis CCD, Oxford Diffraction Ltd.,'
_computing_data_reduction 'CrysAlis RED, Oxford Diffraction Ltd.,'
_computing_molecular_graphics Ortep3
_computing_publication_material Shelx97
_computing_structure_refinement 'SHELXL-97 (Sheldrick, 1997)'
_computing_structure_solution 'SHELXS-97 (Sheldrick, 1997)'
_diffrn_ambient_temperature 150(2)
_diffrn_detector_area_resol_mean 15.9948
_diffrn_measured_fraction_theta_full 0.985
_diffrn_measured_fraction_theta_max 0.985
_diffrn_radiation_monochromator graphite
_diffrn_radiation_source 'Enhance (Mo) X-ray Source'
_diffrn_radiation_type MoK\a
_diffrn_radiation_wavelength 0.71073
_diffrn_reflns_av_R_equivalents 0.0341
_diffrn_reflns_av_sigmaI/netI 0.0458
_diffrn_reflns_limit_h_max 15
_diffrn_reflns_limit_h_min -15
_diffrn_reflns_limit_k_max 15
_diffrn_reflns_limit_k_min -16
_diffrn_reflns_limit_l_max 22
_diffrn_reflns_limit_l_min -22
_diffrn_reflns_number 28519
_diffrn_reflns_theta_full 25.00
_diffrn_reflns_theta_max 25.00
_diffrn_reflns_theta_min 3.00
_exptl_absorpt_coefficient_mu 1.139
_exptl_absorpt_correction_T_max 0.7409
_exptl_absorpt_correction_T_min 0.6912
_exptl_absorpt_correction_type multi-scan
_exptl_absorpt_process_details
;
CrysAlis RED, Oxford Diffraction Ltd.,
Version 1.171.31.5 (release 28-08-2006 CrysAlis171 .NET)
(compiled Aug 28 2006,13:05:05)
Empirical absorption correction using spherical harmonics,
 implemented in SCALE3 ABSPACK scaling algorithm.
;
_exptl_crystal_colour colourless
_exptl_crystal_density_diffrn 1.434
_exptl_crystal_density_method 'not measured'
_exptl_crystal_description block
_exptl_crystal_F_000 1428
_exptl_crystal_size_max 0.35
_exptl_crystal_size_mid 0.30
_exptl_crystal_size_min 0.28
_refine_diff_density_max 0.543
_refine_diff_density_min -0.476
_refine_diff_density_rms 0.090
_refine_ls_extinction_method none
_refine_ls_goodness_of_fit_ref 1.104
_refine_ls_hydrogen_treatment riding
_refine_ls_matrix_type full
_refine_ls_number_parameters 802
_refine_ls_number_reflns 11256
_refine_ls_number_restraints 0
_refine_ls_restrained_S_all 1.104
_refine_ls_R_factor_all 0.0581
_refine_ls_R_factor_gt 0.0388
_refine_ls_shift/su_max 0.001
_refine_ls_shift/su_mean 0.000
_refine_ls_structure_factor_coef Fsqd
_refine_ls_weighting_details 'calc w=1/[\s^2^(Fo^2^)+(0.0662P)^2^+1.5294P] where P=(Fo^2^+2Fc^2^)/3'
_refine_ls_weighting_scheme calc
_refine_ls_wR_factor_gt 0.0982
_refine_ls_wR_factor_ref 0.1197
_reflns_number_gt 8737
_reflns_number_total 11256
_reflns_threshold_expression >2sigma(I)
_cod_data_source_file ic7005474-file002.cif
_cod_data_source_block msb033
_cod_depositor_comments
;
The following automatic conversions were performed:

'_symmetry_cell_setting' value 'Triclinic' changed to 'triclinic'
according to
/usr/data/users/saulius/automatic-downloads/retrospective/ACS/lib/dictionaries/cif_core.dic
dictionary named 'cif_core.dic' version 2.4.2 from 2011-04-26.

Automatic conversion script
Id: cif_fix_values 2281 2013-09-26 08:29:07Z andrius 
;
_cod_original_cell_volume 3240.0(7)
_cod_original_formula_sum 'C73 H58 B Cl2 Cu F4 O2.50 P4 Se'
_cod_database_code 4339216

loop_
_symmetry_equiv_pos_as_xyz
'x, y, z'
'-x, -y, -z'

loop_
_atom_site_label
_atom_site_type_symbol
_atom_site_fract_x
_atom_site_fract_y
_atom_site_fract_z
_atom_site_U_iso_or_equiv
_atom_site_adp_type
_atom_site_occupancy
_atom_site_symmetry_multiplicity
_atom_site_calc_flag
_atom_site_refinement_flags
Cu1 Cu 0.26913(3) 0.17322(3) 0.26740(2) 0.01705(11) Uani 1 1 d .
B1 B 0.2925(4) 0.3325(4) 0.7864(3) 0.0463(13) Uani 1 1 d .
Se1 Se 0.20866(3) 0.08201(3) 0.362976(18) 0.02532(11) Uani 1 1 d .
Cl1 Cl 0.36879(12) 0.53439(11) 0.05438(8) 0.0674(4) Uani 1 1 d .
Cl2 Cl 0.18668(12) 0.54828(11) -0.04226(9) 0.0752(4) Uani 1 1 d .
P1 P 0.22473(6) 0.33396(6) 0.33042(4) 0.01728(18) Uani 1 1 d .
P2 P 0.15013(6) 0.11301(6) 0.16474(4) 0.01635(18) Uani 1 1 d .
P3 P 0.44156(6) 0.15282(6) 0.24303(4) 0.01586(18) Uani 1 1 d .
P4 P 0.23708(7) -0.06982(6) 0.36777(4) 0.01957(19) Uani 1 1 d .
F1 F 0.3055(3) 0.2591(2) 0.72517(18) 0.0812(10) Uani 1 1 d .
F2 F 0.2344(2) 0.2933(2) 0.83303(18) 0.0735(9) Uani 1 1 d .
F3 F 0.2432(3) 0.4110(2) 0.76762(18) 0.0762(9) Uani 1 1 d .
F4 F 0.3909(2) 0.3723(2) 0.82317(15) 0.0548(7) Uani 1 1 d .
O1 O 0.03042(17) 0.19696(16) 0.29025(12) 0.0216(5) Uani 1 1 d .
O2 O 0.41960(18) -0.03547(17) 0.29251(12) 0.0217(5) Uani 1 1 d .
C1 C 0.2135(3) 0.3579(2) 0.42837(17) 0.0210(7) Uani 1 1 d .
C2 C 0.2888(3) 0.3251(3) 0.47188(19) 0.0276(8) Uani 1 1 d .
H2 H 0.3398 0.2866 0.4505 0.033 Uiso 1 1 calc R
C3 C 0.2883(3) 0.3494(3) 0.5467(2) 0.0345(9) Uani 1 1 d .
H3 H 0.3381 0.3258 0.5747 0.041 Uiso 1 1 calc R
C4 C 0.2140(3) 0.4085(3) 0.5802(2) 0.0361(9) Uani 1 1 d .
H4 H 0.2143 0.4256 0.6303 0.043 Uiso 1 1 calc R
C5 C 0.1398(3) 0.4415(3) 0.5376(2) 0.0377(10) Uani 1 1 d .
H5 H 0.0899 0.4812 0.5595 0.045 Uiso 1 1 calc R
C6 C 0.1381(3) 0.4162(3) 0.46253(19) 0.0298(8) Uani 1 1 d .
H6 H 0.0866 0.4382 0.4348 0.036 Uiso 1 1 calc R
C7 C 0.3141(2) 0.4452(2) 0.32739(17) 0.0181(7) Uani 1 1 d .
C8 C 0.3353(3) 0.5306(2) 0.38620(19) 0.0292(8) Uani 1 1 d .
H8 H 0.3012 0.5338 0.4276 0.035 Uiso 1 1 calc R
C9 C 0.4068(3) 0.6108(3) 0.3833(2) 0.0394(10) Uani 1 1 d .
H9 H 0.4203 0.6667 0.4230 0.047 Uiso 1 1 calc R
C10 C 0.4583(3) 0.6087(3) 0.3220(2) 0.0318(9) Uani 1 1 d .
H10 H 0.5060 0.6625 0.3204 0.038 Uiso 1 1 calc R
C11 C 0.4373(3) 0.5242(2) 0.26259(19) 0.0266(8) Uani 1 1 d .
H11 H 0.4705 0.5219 0.2209 0.032 Uiso 1 1 calc R
C12 C 0.3670(3) 0.4442(2) 0.26603(18) 0.0219(7) Uani 1 1 d .
H12 H 0.3545 0.3881 0.2264 0.026 Uiso 1 1 calc R
C13 C 0.0977(3) 0.3660(2) 0.29553(17) 0.0198(7) Uani 1 1 d .
C14 C 0.0815(3) 0.4624(3) 0.28613(19) 0.0278(8) Uani 1 1 d .
H14 H 0.1364 0.5137 0.2988 0.033 Uiso 1 1 calc R
C15 C -0.0150(3) 0.4834(3) 0.2582(2) 0.0372(9) Uani 1 1 d .
H15 H -0.0244 0.5483 0.2530 0.045 Uiso 1 1 calc R
C16 C -0.0971(3) 0.4069(3) 0.2381(2) 0.0406(10) Uani 1 1 d .
H16 H -0.1614 0.4205 0.2190 0.049 Uiso 1 1 calc R
C17 C -0.0834(3) 0.3093(3) 0.2467(2) 0.0336(9) Uani 1 1 d .
H17 H -0.1382 0.2580 0.2330 0.040 Uiso 1 1 calc R
C18 C 0.0127(3) 0.2897(2) 0.27576(18) 0.0222(7) Uani 1 1 d .
C19 C -0.0229(3) 0.1075(2) 0.24397(17) 0.0203(7) Uani 1 1 d .
C20 C -0.1159(3) 0.0674(3) 0.26206(19) 0.0300(8) Uani 1 1 d .
H20 H -0.1449 0.1010 0.3032 0.036 Uiso 1 1 calc R
C21 C -0.1658(3) -0.0233(3) 0.2184(2) 0.0316(9) Uani 1 1 d .
H21 H -0.2286 -0.0500 0.2302 0.038 Uiso 1 1 calc R
C22 C -0.1220(3) -0.0741(3) 0.15739(19) 0.0264(8) Uani 1 1 d .
H22 H -0.1554 -0.1348 0.1283 0.032 Uiso 1 1 calc R
C23 C -0.0284(3) -0.0339(2) 0.14005(17) 0.0221(7) Uani 1 1 d .
H23 H 0.0005 -0.0681 0.0990 0.026 Uiso 1 1 calc R
C24 C 0.0238(2) 0.0577(2) 0.18349(17) 0.0176(7) Uani 1 1 d .
C25 C 0.1971(2) 0.0092(2) 0.09658(17) 0.0186(7) Uani 1 1 d .
C26 C 0.2362(3) -0.0711(2) 0.12064(18) 0.0235(7) Uani 1 1 d .
H26 H 0.2336 -0.0728 0.1687 0.028 Uiso 1 1 calc R
C27 C 0.2792(3) -0.1487(3) 0.0729(2) 0.0306(8) Uani 1 1 d .
H27 H 0.3041 -0.2024 0.0890 0.037 Uiso 1 1 calc R
C28 C 0.2847(3) -0.1452(3) 0.0007(2) 0.0322(9) Uani 1 1 d .
H28 H 0.3138 -0.1964 -0.0311 0.039 Uiso 1 1 calc R
C29 C 0.2467(3) -0.0651(3) -0.02322(19) 0.0287(8) Uani 1 1 d .
H29 H 0.2504 -0.0630 -0.0711 0.034 Uiso 1 1 calc R
C30 C 0.2029(3) 0.0122(3) 0.02416(18) 0.0238(7) Uani 1 1 d .
H30 H 0.1776 0.0656 0.0078 0.029 Uiso 1 1 calc R
C31 C 0.1070(3) 0.2021(2) 0.11250(17) 0.0193(7) Uani 1 1 d .
C32 C 0.0188(3) 0.1796(3) 0.06186(19) 0.0284(8) Uani 1 1 d .
H32 H -0.0213 0.1178 0.0545 0.034 Uiso 1 1 calc R
C33 C -0.0097(3) 0.2478(3) 0.0227(2) 0.0347(9) Uani 1 1 d .
H33 H -0.0682 0.2311 -0.0111 0.042 Uiso 1 1 calc R
C34 C 0.0483(3) 0.3406(3) 0.0335(2) 0.0338(9) Uani 1 1 d .
H34 H 0.0298 0.3859 0.0064 0.041 Uiso 1 1 calc R
C35 C 0.1339(3) 0.3659(3) 0.0845(2) 0.0343(9) Uani 1 1 d .
H35 H 0.1717 0.4291 0.0929 0.041 Uiso 1 1 calc R
C36 C 0.1641(3) 0.2971(2) 0.12361(19) 0.0257(8) Uani 1 1 d .
H36 H 0.2225 0.3144 0.1573 0.031 Uiso 1 1 calc R
C37 C 0.4810(3) 0.2281(2) 0.17995(17) 0.0192(7) Uani 1 1 d .
C38 C 0.4140(3) 0.2189(2) 0.11719(17) 0.0215(7) Uani 1 1 d .
H38 H 0.3536 0.1741 0.1083 0.026 Uiso 1 1 calc R
C39 C 0.4358(3) 0.2753(3) 0.06786(19) 0.0294(8) Uani 1 1 d .
H39 H 0.3909 0.2678 0.0261 0.035 Uiso 1 1 calc R
C40 C 0.5261(3) 0.3437(3) 0.0816(2) 0.0357(9) Uani 1 1 d .
H40 H 0.5410 0.3827 0.0494 0.043 Uiso 1 1 calc R
C41 C 0.5935(3) 0.3527(3) 0.1438(2) 0.0321(9) Uani 1 1 d .
H41 H 0.6538 0.3976 0.1528 0.039 Uiso 1 1 calc R
C42 C 0.5716(3) 0.2953(3) 0.19231(19) 0.0263(8) Uani 1 1 d .
H42 H 0.6175 0.3016 0.2334 0.032 Uiso 1 1 calc R
C43 C 0.5396(2) 0.2035(2) 0.32080(16) 0.0167(7) Uani 1 1 d .
C44 C 0.5280(3) 0.2998(2) 0.36514(18) 0.0247(8) Uani 1 1 d .
H44 H 0.4681 0.3313 0.3574 0.030 Uiso 1 1 calc R
C45 C 0.6044(3) 0.3489(3) 0.42031(19) 0.0300(8) Uani 1 1 d .
H45 H 0.5969 0.4139 0.4479 0.036 Uiso 1 1 calc R
C46 C 0.6920(3) 0.3006(3) 0.43411(19) 0.0299(8) Uani 1 1 d .
H46 H 0.7427 0.3327 0.4715 0.036 Uiso 1 1 calc R
C47 C 0.7036(3) 0.2053(3) 0.39231(19) 0.0279(8) Uani 1 1 d .
H47 H 0.7621 0.1730 0.4021 0.033 Uiso 1 1 calc R
C48 C 0.6285(3) 0.1558(3) 0.33496(18) 0.0223(7) Uani 1 1 d .
H48 H 0.6378 0.0918 0.3066 0.027 Uiso 1 1 calc R
C49 C 0.4858(2) 0.0288(2) 0.19862(17) 0.0164(7) Uani 1 1 d .
C50 C 0.5322(3) 0.0117(2) 0.13308(18) 0.0221(7) Uani 1 1 d .
H50 H 0.5416 0.0644 0.1105 0.027 Uiso 1 1 calc R
C51 C 0.5642(3) -0.0835(3) 0.10157(18) 0.0269(8) Uani 1 1 d .
H51 H 0.5945 -0.0936 0.0582 0.032 Uiso 1 1 calc R
C52 C 0.5511(3) -0.1629(3) 0.13453(18) 0.0257(8) Uani 1 1 d .
H52 H 0.5734 -0.2257 0.1134 0.031 Uiso 1 1 calc R
C53 C 0.5049(3) -0.1490(2) 0.19909(18) 0.0226(7) Uani 1 1 d .
H53 H 0.4957 -0.2021 0.2213 0.027 Uiso 1 1 calc R
C54 C 0.4726(3) -0.0535(2) 0.23001(17) 0.0193(7) Uani 1 1 d .
C55 C 0.4510(3) -0.0732(2) 0.35109(17) 0.0188(7) Uani 1 1 d .
C56 C 0.5537(3) -0.0906(3) 0.36904(19) 0.0251(8) Uani 1 1 d .
H56 H 0.6053 -0.0831 0.3389 0.030 Uiso 1 1 calc R
C57 C 0.5775(3) -0.1195(2) 0.43260(19) 0.0251(8) Uani 1 1 d .
H57 H 0.6460 -0.1306 0.4452 0.030 Uiso 1 1 calc R
C58 C 0.5009(3) -0.1323(2) 0.47786(18) 0.0247(8) Uani 1 1 d .
H58 H 0.5183 -0.1506 0.5206 0.030 Uiso 1 1 calc R
C59 C 0.3985(3) -0.1173(2) 0.45866(17) 0.0212(7) Uani 1 1 d .
H59 H 0.3472 -0.1264 0.4886 0.025 Uiso 1 1 calc R
C60 C 0.3714(2) -0.0887(2) 0.39434(17) 0.0173(7) Uani 1 1 d .
C61 C 0.1610(3) -0.1039(3) 0.4362(2) 0.0340(9) Uani 1 1 d .
C62 C 0.1402(3) -0.0326(4) 0.4967(2) 0.0450(11) Uani 1 1 d .
H62 H 0.1673 0.0348 0.5047 0.054 Uiso 1 1 calc R
C63 C 0.0772(4) -0.0625(6) 0.5468(3) 0.077(2) Uani 1 1 d .
H63 H 0.0625 -0.0141 0.5873 0.092 Uiso 1 1 calc R
C64 C 0.0373(4) -0.1630(7) 0.5362(4) 0.089(3) Uani 1 1 d .
H64 H -0.0043 -0.1820 0.5692 0.107 Uiso 1 1 calc R
C65 C 0.0598(4) -0.2340(6) 0.4764(3) 0.079(2) Uani 1 1 d .
H65 H 0.0341 -0.3016 0.4695 0.095 Uiso 1 1 calc R
C66 C 0.1202(3) -0.2065(4) 0.4263(3) 0.0543(13) Uani 1 1 d .
H66 H 0.1341 -0.2556 0.3859 0.065 Uiso 1 1 calc R
C67 C 0.1927(3) -0.1698(3) 0.28600(18) 0.0237(7) Uani 1 1 d .
C68 C 0.2526(3) -0.2483(3) 0.2589(2) 0.0299(8) Uani 1 1 d .
H68 H 0.3204 -0.2473 0.2798 0.036 Uiso 1 1 calc R
C69 C 0.2118(3) -0.3287(3) 0.2006(2) 0.0407(10) Uani 1 1 d .
H69 H 0.2522 -0.3812 0.1825 0.049 Uiso 1 1 calc R
C70 C 0.1114(4) -0.3299(3) 0.1701(2) 0.0442(11) Uani 1 1 d .
H70 H 0.0842 -0.3836 0.1313 0.053 Uiso 1 1 calc R
C71 C 0.0502(3) -0.2518(3) 0.1964(2) 0.0414(11) Uani 1 1 d .
H71 H -0.0177 -0.2537 0.1756 0.050 Uiso 1 1 calc R
C72 C 0.0910(3) -0.1705(3) 0.2541(2) 0.0299(8) Uani 1 1 d .
H72 H 0.0511 -0.1173 0.2712 0.036 Uiso 1 1 calc R
C73 C 0.2898(4) 0.4753(4) -0.0280(3) 0.0603(14) Uani 1 1 d .
H73A H 0.3326 0.4674 -0.0681 0.072 Uiso 1 1 calc R
H73B H 0.2613 0.4082 -0.0261 0.072 Uiso 1 1 calc R
O111 O 0.1453(9) 0.1590(8) 0.6292(6) 0.116(3) Uani 0.50 1 d P

loop_
_atom_site_aniso_label
_atom_site_aniso_U_11
_atom_site_aniso_U_22
_atom_site_aniso_U_33
_atom_site_aniso_U_23
_atom_site_aniso_U_13
_atom_site_aniso_U_12
Cu1 0.0153(2) 0.0162(2) 0.0172(2) 0.00042(15) 0.00023(15) 0.00004(15)
B1 0.046(3) 0.041(3) 0.059(3) 0.022(3) 0.010(3) 0.014(2)
Se1 0.0298(2) 0.02344(19) 0.0258(2) 0.00772(14) 0.01047(15) 0.00898(15)
Cl1 0.0794(10) 0.0713(9) 0.0658(8) 0.0351(7) 0.0304(7) 0.0145(7)
Cl2 0.0732(10) 0.0762(9) 0.0948(11) 0.0456(8) 0.0308(8) 0.0229(8)
P1 0.0159(4) 0.0151(4) 0.0184(4) 0.0000(3) 0.0000(3) 0.0015(3)
P2 0.0154(4) 0.0164(4) 0.0154(4) 0.0019(3) 0.0003(3) -0.0016(3)
P3 0.0147(4) 0.0163(4) 0.0151(4) 0.0017(3) 0.0006(3) 0.0005(3)
P4 0.0202(5) 0.0219(4) 0.0180(4) 0.0073(3) 0.0031(3) 0.0018(4)
F1 0.075(2) 0.070(2) 0.084(2) -0.0125(17) 0.0011(17) 0.0274(17)
F2 0.0517(18) 0.076(2) 0.101(2) 0.0407(18) 0.0141(16) -0.0112(15)
F3 0.089(2) 0.0656(19) 0.086(2) 0.0332(17) 0.0044(17) 0.0417(17)
F4 0.0396(15) 0.0558(16) 0.0720(18) 0.0247(14) 0.0063(13) -0.0055(12)
O1 0.0203(12) 0.0184(11) 0.0221(12) -0.0012(9) -0.0017(9) 0.0007(10)
O2 0.0218(13) 0.0251(12) 0.0222(12) 0.0109(10) 0.0076(9) 0.0071(10)
C1 0.0211(18) 0.0201(16) 0.0187(17) 0.0011(13) 0.0011(13) -0.0033(14)
C2 0.030(2) 0.0217(18) 0.0275(19) -0.0011(14) 0.0008(15) 0.0053(15)
C3 0.047(3) 0.028(2) 0.026(2) 0.0061(16) -0.0046(17) 0.0004(18)
C4 0.048(3) 0.036(2) 0.0193(19) 0.0013(16) 0.0016(17) -0.0058(19)
C5 0.039(2) 0.041(2) 0.033(2) 0.0044(18) 0.0166(18) 0.0016(19)
C6 0.029(2) 0.034(2) 0.0265(19) 0.0061(16) 0.0043(15) 0.0058(16)
C7 0.0183(17) 0.0116(15) 0.0219(17) 0.0000(12) -0.0020(13) 0.0041(13)
C8 0.040(2) 0.0177(17) 0.0254(19) -0.0005(14) 0.0068(16) -0.0067(16)
C9 0.055(3) 0.025(2) 0.030(2) -0.0042(16) 0.0001(19) -0.0092(19)
C10 0.033(2) 0.0200(18) 0.040(2) 0.0107(16) -0.0075(17) -0.0082(16)
C11 0.029(2) 0.0214(18) 0.029(2) 0.0061(15) 0.0026(15) 0.0002(15)
C12 0.0213(18) 0.0168(16) 0.0233(18) -0.0022(13) -0.0007(14) 0.0025(14)
C13 0.0209(18) 0.0195(16) 0.0171(17) 0.0010(13) -0.0008(13) 0.0046(14)
C14 0.027(2) 0.0235(18) 0.031(2) 0.0043(15) -0.0009(15) 0.0048(15)
C15 0.038(2) 0.030(2) 0.044(2) 0.0102(18) -0.0047(18) 0.0126(18)
C16 0.026(2) 0.041(2) 0.053(3) 0.009(2) -0.0117(18) 0.0110(18)
C17 0.023(2) 0.034(2) 0.039(2) 0.0032(17) -0.0056(16) 0.0037(16)
C18 0.0231(18) 0.0206(17) 0.0200(17) -0.0001(13) -0.0009(14) 0.0041(14)
C19 0.0174(17) 0.0211(17) 0.0209(17) 0.0048(13) -0.0019(13) -0.0025(14)
C20 0.0208(19) 0.043(2) 0.0233(19) 0.0028(16) 0.0066(15) -0.0033(16)
C21 0.0196(19) 0.043(2) 0.032(2) 0.0130(17) 0.0046(15) -0.0100(17)
C22 0.0213(19) 0.0239(18) 0.030(2) 0.0059(15) -0.0067(15) -0.0078(15)
C23 0.0221(18) 0.0251(18) 0.0175(17) 0.0041(14) -0.0019(13) 0.0010(14)
C24 0.0144(16) 0.0192(16) 0.0181(16) 0.0049(13) -0.0033(12) -0.0008(13)
C25 0.0124(16) 0.0197(16) 0.0192(17) -0.0007(13) -0.0016(12) -0.0052(13)
C26 0.0235(19) 0.0236(18) 0.0218(18) 0.0034(14) 0.0006(14) 0.0013(15)
C27 0.028(2) 0.0222(18) 0.038(2) 0.0028(16) -0.0024(16) 0.0032(16)
C28 0.025(2) 0.032(2) 0.033(2) -0.0085(16) 0.0066(16) 0.0046(16)
C29 0.028(2) 0.033(2) 0.0215(18) 0.0001(15) 0.0048(15) -0.0026(16)
C30 0.0227(19) 0.0246(18) 0.0212(18) 0.0032(14) 0.0004(14) -0.0065(15)
C31 0.0199(17) 0.0196(16) 0.0166(16) 0.0018(13) 0.0021(13) 0.0000(13)
C32 0.025(2) 0.0287(19) 0.029(2) 0.0064(16) -0.0050(15) -0.0045(16)
C33 0.030(2) 0.039(2) 0.033(2) 0.0104(17) -0.0109(16) 0.0022(18)
C34 0.039(2) 0.029(2) 0.037(2) 0.0166(17) -0.0009(17) 0.0067(17)
C35 0.039(2) 0.0227(19) 0.040(2) 0.0108(16) -0.0001(18) -0.0091(17)
C36 0.0241(19) 0.0224(18) 0.0275(19) 0.0046(15) -0.0041(14) -0.0050(15)
C37 0.0177(17) 0.0184(16) 0.0208(17) 0.0016(13) 0.0054(13) 0.0055(13)
C38 0.0187(18) 0.0240(17) 0.0201(17) 0.0034(14) 0.0007(13) -0.0011(14)
C39 0.033(2) 0.037(2) 0.0182(18) 0.0074(15) -0.0006(15) 0.0045(17)
C40 0.042(2) 0.034(2) 0.038(2) 0.0203(18) 0.0135(18) 0.0025(18)
C41 0.030(2) 0.030(2) 0.039(2) 0.0141(17) 0.0068(17) -0.0027(16)
C42 0.0239(19) 0.0253(18) 0.0283(19) 0.0060(15) 0.0007(15) -0.0020(15)
C43 0.0182(17) 0.0166(16) 0.0158(16) 0.0055(13) 0.0026(12) -0.0003(13)
C44 0.0256(19) 0.0215(17) 0.0240(18) -0.0005(14) -0.0027(14) 0.0088(15)
C45 0.039(2) 0.0204(18) 0.0253(19) -0.0020(14) -0.0038(16) 0.0027(16)
C46 0.024(2) 0.040(2) 0.0197(18) -0.0004(16) -0.0061(14) -0.0026(16)
C47 0.0217(19) 0.034(2) 0.0262(19) 0.0036(15) -0.0010(14) 0.0066(16)
C48 0.0202(18) 0.0224(17) 0.0203(17) -0.0025(13) -0.0001(13) 0.0056(14)
C49 0.0137(16) 0.0151(15) 0.0187(16) 0.0029(12) -0.0003(12) -0.0019(13)
C50 0.0257(19) 0.0196(17) 0.0213(18) 0.0042(13) 0.0064(14) 0.0017(14)
C51 0.034(2) 0.0252(18) 0.0223(18) 0.0036(14) 0.0131(15) 0.0032(16)
C52 0.031(2) 0.0186(17) 0.0251(19) -0.0009(14) 0.0055(15) 0.0058(15)
C53 0.0265(19) 0.0144(16) 0.0281(19) 0.0067(14) 0.0068(14) 0.0007(14)
C54 0.0175(17) 0.0218(17) 0.0177(17) 0.0037(13) 0.0016(13) 0.0007(13)
C55 0.0261(19) 0.0132(15) 0.0162(16) 0.0035(12) 0.0001(13) -0.0006(13)
C56 0.0246(19) 0.0231(18) 0.0278(19) 0.0055(14) 0.0066(15) 0.0027(15)
C57 0.027(2) 0.0139(16) 0.032(2) 0.0030(14) -0.0051(15) 0.0030(14)
C58 0.034(2) 0.0202(17) 0.0177(17) 0.0025(14) -0.0032(15) 0.0042(15)
C59 0.0229(18) 0.0203(16) 0.0197(17) 0.0045(13) 0.0028(13) -0.0009(14)
C60 0.0200(17) 0.0116(15) 0.0201(17) 0.0042(12) 0.0024(13) -0.0020(13)
C61 0.020(2) 0.063(3) 0.028(2) 0.0281(19) 0.0035(15) 0.0044(18)
C62 0.036(2) 0.080(3) 0.035(2) 0.034(2) 0.0153(18) 0.033(2)
C63 0.053(3) 0.167(7) 0.045(3) 0.063(4) 0.029(2) 0.075(4)
C64 0.022(3) 0.203(8) 0.089(5) 0.117(6) 0.016(3) 0.025(4)
C65 0.044(3) 0.136(6) 0.075(4) 0.078(4) -0.009(3) -0.037(3)
C66 0.036(3) 0.083(4) 0.047(3) 0.037(3) -0.009(2) -0.026(2)
C67 0.0255(19) 0.0225(17) 0.0245(18) 0.0103(14) 0.0003(14) -0.0014(15)
C68 0.033(2) 0.0191(17) 0.035(2) 0.0054(15) -0.0043(16) -0.0004(16)
C69 0.049(3) 0.024(2) 0.042(2) -0.0014(17) -0.006(2) 0.0013(18)
C70 0.054(3) 0.029(2) 0.041(2) 0.0001(18) -0.016(2) -0.002(2)
C71 0.040(2) 0.032(2) 0.049(3) 0.0151(19) -0.0194(19) -0.0098(19)
C72 0.026(2) 0.0297(19) 0.035(2) 0.0128(16) -0.0039(16) 0.0024(16)
C73 0.069(4) 0.048(3) 0.075(4) 0.025(3) 0.032(3) 0.015(3)
O111 0.134(9) 0.094(7) 0.116(8) 0.033(6) -0.008(7) -0.011(6)

loop_
_atom_type_symbol
_atom_type_description
_atom_type_scat_dispersion_real
_atom_type_scat_dispersion_imag
_atom_type_scat_source
C C 0.0033 0.0016 'International Tables Vol C Tables 4.2.6.8 and 6.1.1.4'
H H 0.0000 0.0000 'International Tables Vol C Tables 4.2.6.8 and 6.1.1.4'
O O 0.0106 0.0060 'International Tables Vol C Tables 4.2.6.8 and 6.1.1.4'
F F 0.0171 0.0103 'International Tables Vol C Tables 4.2.6.8 and 6.1.1.4'
P P 0.1023 0.0942 'International Tables Vol C Tables 4.2.6.8 and 6.1.1.4'
Cl Cl 0.1484 0.1585 'International Tables Vol C Tables 4.2.6.8 and 6.1.1.4'
Se Se -0.0929 2.2259 'International Tables Vol C Tables 4.2.6.8 and 6.1.1.4'
B B 0.0013 0.0007 'International Tables Vol C Tables 4.2.6.8 and 6.1.1.4'
Cu Cu 0.3201 1.2651 'International Tables Vol C Tables 4.2.6.8 and 6.1.1.4'

loop_
_geom_angle_atom_site_label_1
_geom_angle_atom_site_label_2
_geom_angle_atom_site_label_3
_geom_angle
P3 Cu1 P2 112.80(3)
P3 Cu1 P1 119.55(3)
P2 Cu1 P1 108.21(3)
P3 Cu1 Se1 113.60(3)
P2 Cu1 Se1 106.35(3)
P1 Cu1 Se1 94.28(3)
F1 B1 F2 111.6(4)
F1 B1 F3 110.0(4)
F2 B1 F3 109.4(4)
F1 B1 F4 109.2(4)
F2 B1 F4 108.0(4)
F3 B1 F4 108.6(4)
P4 Se1 Cu1 126.09(3)
C1 P1 C13 102.66(15)
C1 P1 C7 101.03(14)
C13 P1 C7 102.39(15)
C1 P1 Cu1 118.74(11)
C13 P1 Cu1 113.36(10)
C7 P1 Cu1 116.38(10)
C31 P2 C24 101.14(15)
C31 P2 C25 104.12(15)
C24 P2 C25 104.01(14)
C31 P2 Cu1 119.33(10)
C24 P2 Cu1 113.76(10)
C25 P2 Cu1 112.71(10)
C43 P3 C37 101.58(14)
C43 P3 C49 103.74(14)
C37 P3 C49 100.11(14)
C43 P3 Cu1 114.98(11)
C37 P3 Cu1 110.59(11)
C49 P3 Cu1 122.93(10)
C60 P4 C61 105.17(16)
C60 P4 C67 106.92(15)
C61 P4 C67 103.50(18)
C60 P4 Se1 116.12(10)
C61 P4 Se1 108.25(14)
C67 P4 Se1 115.66(11)
C18 O1 C19 118.4(2)
C55 O2 C54 121.2(2)
C2 C1 C6 118.0(3)
C2 C1 P1 119.1(3)
C6 C1 P1 122.6(3)
C3 C2 C1 120.8(3)
C3 C2 H2 119.6
C1 C2 H2 119.6
C2 C3 C4 120.7(4)
C2 C3 H3 119.6
C4 C3 H3 119.6
C5 C4 C3 118.7(3)
C5 C4 H4 120.6
C3 C4 H4 120.6
C4 C5 C6 121.2(4)
C4 C5 H5 119.4
C6 C5 H5 119.4
C5 C6 C1 120.5(3)
C5 C6 H6 119.8
C1 C6 H6 119.8
C8 C7 C12 117.5(3)
C8 C7 P1 122.3(3)
C12 C7 P1 120.1(2)
C9 C8 C7 120.7(3)
C9 C8 H8 119.6
C7 C8 H8 119.6
C10 C9 C8 121.0(3)
C10 C9 H9 119.5
C8 C9 H9 119.5
C9 C10 C11 118.9(3)
C9 C10 H10 120.5
C11 C10 H10 120.5
C12 C11 C10 119.9(3)
C12 C11 H11 120.1
C10 C11 H11 120.1
C11 C12 C7 122.0(3)
C11 C12 H12 119.0
C7 C12 H12 119.0
C14 C13 C18 117.9(3)
C14 C13 P1 123.0(3)
C18 C13 P1 119.1(2)
C15 C14 C13 121.5(3)
C15 C14 H14 119.3
C13 C14 H14 119.3
C16 C15 C14 119.7(4)
C16 C15 H15 120.2
C14 C15 H15 120.2
C15 C16 C17 120.3(3)
C15 C16 H16 119.9
C17 C16 H16 119.9
C18 C17 C16 119.5(3)
C18 C17 H17 120.2
C16 C17 H17 120.2
O1 C18 C17 123.0(3)
O1 C18 C13 115.9(3)
C17 C18 C13 121.1(3)
C20 C19 C24 121.5(3)
C20 C19 O1 119.7(3)
C24 C19 O1 118.7(3)
C19 C20 C21 119.7(3)
C19 C20 H20 120.1
C21 C20 H20 120.1
C22 C21 C20 120.2(3)
C22 C21 H21 119.9
C20 C21 H21 119.9
C23 C22 C21 119.7(3)
C23 C22 H22 120.2
C21 C22 H22 120.2
C22 C23 C24 121.2(3)
C22 C23 H23 119.4
C24 C23 H23 119.4
C19 C24 C23 117.7(3)
C19 C24 P2 119.1(2)
C23 C24 P2 123.2(3)
C26 C25 C30 119.5(3)
C26 C25 P2 117.5(2)
C30 C25 P2 122.8(3)
C27 C26 C25 120.5(3)
C27 C26 H26 119.8
C25 C26 H26 119.8
C26 C27 C28 119.8(3)
C26 C27 H27 120.1
C28 C27 H27 120.1
C29 C28 C27 119.9(3)
C29 C28 H28 120.1
C27 C28 H28 120.1
C28 C29 C30 120.5(3)
C28 C29 H29 119.7
C30 C29 H29 119.7
C29 C30 C25 119.9(3)
C29 C30 H30 120.1
C25 C30 H30 120.1
C36 C31 C32 117.8(3)
C36 C31 P2 119.2(2)
C32 C31 P2 123.0(3)
C33 C32 C31 121.2(3)
C33 C32 H32 119.4
C31 C32 H32 119.4
C32 C33 C34 120.2(3)
C32 C33 H33 119.9
C34 C33 H33 119.9
C35 C34 C33 119.7(3)
C35 C34 H34 120.1
C33 C34 H34 120.1
C34 C35 C36 120.4(3)
C34 C35 H35 119.8
C36 C35 H35 119.8
C35 C36 C31 120.6(3)
C35 C36 H36 119.7
C31 C36 H36 119.7
C42 C37 C38 118.7(3)
C42 C37 P3 123.9(3)
C38 C37 P3 117.4(2)
C39 C38 C37 121.3(3)
C39 C38 H38 119.4
C37 C38 H38 119.4
C38 C39 C40 119.4(3)
C38 C39 H39 120.3
C40 C39 H39 120.3
C41 C40 C39 119.6(3)
C41 C40 H40 120.2
C39 C40 H40 120.2
C42 C41 C40 120.6(3)
C42 C41 H41 119.7
C40 C41 H41 119.7
C41 C42 C37 120.4(3)
C41 C42 H42 119.8
C37 C42 H42 119.8
C48 C43 C44 118.5(3)
C48 C43 P3 124.0(2)
C44 C43 P3 117.2(2)
C45 C44 C43 121.2(3)
C45 C44 H44 119.4
C43 C44 H44 119.4
C44 C45 C46 119.8(3)
C44 C45 H45 120.1
C46 C45 H45 120.1
C47 C46 C45 119.9(3)
C47 C46 H46 120.1
C45 C46 H46 120.1
C46 C47 C48 121.0(3)
C46 C47 H47 119.5
C48 C47 H47 119.5
C43 C48 C47 119.6(3)
C43 C48 H48 120.2
C47 C48 H48 120.2
C54 C49 C50 117.2(3)
C54 C49 P3 119.9(2)
C50 C49 P3 122.9(2)
C51 C50 C49 120.8(3)
C51 C50 H50 119.6
C49 C50 H50 119.6
C52 C51 C50 120.5(3)
C52 C51 H51 119.7
C50 C51 H51 119.7
C51 C52 C53 120.3(3)
C51 C52 H52 119.9
C53 C52 H52 119.9
C52 C53 C54 118.7(3)
C52 C53 H53 120.6
C54 C53 H53 120.6
C53 C54 C49 122.4(3)
C53 C54 O2 122.0(3)
C49 C54 O2 115.5(3)
O2 C55 C56 124.1(3)
O2 C55 C60 114.7(3)
C56 C55 C60 121.2(3)
C57 C56 C55 118.9(3)
C57 C56 H56 120.6
C55 C56 H56 120.6
C56 C57 C58 121.2(3)
C56 C57 H57 119.4
C58 C57 H57 119.4
C59 C58 C57 119.5(3)
C59 C58 H58 120.2
C57 C58 H58 120.2
C58 C59 C60 120.8(3)
C58 C59 H59 119.6
C60 C59 H59 119.6
C55 C60 C59 118.3(3)
C55 C60 P4 120.2(2)
C59 C60 P4 121.4(2)
C62 C61 C66 118.9(4)
C62 C61 P4 121.9(3)
C66 C61 P4 119.2(3)
C61 C62 C63 119.6(5)
C61 C62 H62 120.2
C63 C62 H62 120.2
C64 C63 C62 120.9(6)
C64 C63 H63 119.5
C62 C63 H63 119.5
C65 C64 C63 119.2(5)
C65 C64 H64 120.4
C63 C64 H64 120.4
C64 C65 C66 121.1(6)
C64 C65 H65 119.5
C66 C65 H65 119.5
C65 C66 C61 120.4(5)
C65 C66 H66 119.8
C61 C66 H66 119.8
C68 C67 C72 119.8(3)
C68 C67 P4 122.1(3)
C72 C67 P4 117.8(3)
C67 C68 C69 120.4(4)
C67 C68 H68 119.8
C69 C68 H68 119.8
C70 C69 C68 119.6(4)
C70 C69 H69 120.2
C68 C69 H69 120.2
C69 C70 C71 120.8(4)
C69 C70 H70 119.6
C71 C70 H70 119.6
C70 C71 C72 119.9(4)
C70 C71 H71 120.1
C72 C71 H71 120.1
C71 C72 C67 119.5(4)
C71 C72 H72 120.3
C67 C72 H72 120.3
Cl2 C73 Cl1 111.0(3)
Cl2 C73 H73A 109.4
Cl1 C73 H73A 109.4
Cl2 C73 H73B 109.4
Cl1 C73 H73B 109.4
H73A C73 H73B 108.0

loop_
_geom_bond_atom_site_label_1
_geom_bond_atom_site_label_2
_geom_bond_distance
Cu1 P3 2.3303(10)
Cu1 P2 2.3344(9)
Cu1 P1 2.3634(9)
Cu1 Se1 2.5877(6)
B1 F1 1.373(6)
B1 F2 1.387(6)
B1 F3 1.390(6)
B1 F4 1.405(6)
Se1 P4 2.1513(9)
Cl1 C73 1.783(6)
Cl2 C73 1.763(5)
P1 C1 1.843(3)
P1 C13 1.844(3)
P1 C7 1.851(3)
P2 C31 1.842(3)
P2 C24 1.842(3)
P2 C25 1.849(3)
P3 C43 1.836(3)
P3 C37 1.843(3)
P3 C49 1.850(3)
P4 C60 1.822(3)
P4 C61 1.824(4)
P4 C67 1.827(3)
O1 C18 1.390(4)
O1 C19 1.413(4)
O2 C55 1.389(4)
O2 C54 1.403(4)
C1 C2 1.400(5)
C1 C6 1.401(5)
C2 C3 1.390(5)
C2 H2 0.9300
C3 C4 1.392(6)
C3 H3 0.9300
C4 C5 1.380(6)
C4 H4 0.9300
C5 C6 1.393(5)
C5 H5 0.9300
C6 H6 0.9300
C7 C8 1.401(4)
C7 C12 1.402(5)
C8 C9 1.392(5)
C8 H8 0.9300
C9 C10 1.388(6)
C9 H9 0.9300
C10 C11 1.399(5)
C10 H10 0.9300
C11 C12 1.383(5)
C11 H11 0.9300
C12 H12 0.9300
C13 C14 1.397(5)
C13 C18 1.416(5)
C14 C15 1.394(5)
C14 H14 0.9300
C15 C16 1.392(6)
C15 H15 0.9300
C16 C17 1.402(6)
C16 H16 0.9300
C17 C18 1.390(5)
C17 H17 0.9300
C19 C20 1.384(5)
C19 C24 1.396(5)
C20 C21 1.391(5)
C20 H20 0.9300
C21 C22 1.389(5)
C21 H21 0.9300
C22 C23 1.386(5)
C22 H22 0.9300
C23 C24 1.409(4)
C23 H23 0.9300
C25 C26 1.399(5)
C25 C30 1.405(5)
C26 C27 1.398(5)
C26 H26 0.9300
C27 C28 1.403(5)
C27 H27 0.9300
C28 C29 1.390(5)
C28 H28 0.9300
C29 C30 1.398(5)
C29 H29 0.9300
C30 H30 0.9300
C31 C36 1.401(5)
C31 C32 1.400(5)
C32 C33 1.383(5)
C32 H32 0.9300
C33 C34 1.383(5)
C33 H33 0.9300
C34 C35 1.380(5)
C34 H34 0.9300
C35 C36 1.394(5)
C35 H35 0.9300
C36 H36 0.9300
C37 C42 1.398(5)
C37 C38 1.398(5)
C38 C39 1.388(5)
C38 H38 0.9300
C39 C40 1.403(5)
C39 H39 0.9300
C40 C41 1.393(6)
C40 H40 0.9300
C41 C42 1.385(5)
C41 H41 0.9300
C42 H42 0.9300
C43 C48 1.400(5)
C43 C44 1.404(4)
C44 C45 1.389(5)
C44 H44 0.9300
C45 C46 1.390(5)
C45 H45 0.9300
C46 C47 1.375(5)
C46 H46 0.9300
C47 C48 1.405(5)
C47 H47 0.9300
C48 H48 0.9300
C49 C54 1.402(4)
C49 C50 1.407(4)
C50 C51 1.398(5)
C50 H50 0.9300
C51 C52 1.386(5)
C51 H51 0.9300
C52 C53 1.391(5)
C52 H52 0.9300
C53 C54 1.400(5)
C53 H53 0.9300
C55 C56 1.394(5)
C55 C60 1.404(5)
C56 C57 1.388(5)
C56 H56 0.9300
C57 C58 1.392(5)
C57 H57 0.9300
C58 C59 1.386(5)
C58 H58 0.9300
C59 C60 1.407(5)
C59 H59 0.9300
C61 C62 1.377(6)
C61 C66 1.420(6)
C62 C63 1.417(7)
C62 H62 0.9300
C63 C64 1.388(10)
C63 H63 0.9300
C64 C65 1.371(10)
C64 H64 0.9300
C65 C66 1.385(7)
C65 H65 0.9300
C66 H66 0.9300
C67 C68 1.388(5)
C67 C72 1.401(5)
C68 C69 1.397(5)
C68 H68 0.9300
C69 C70 1.376(6)
C69 H69 0.9300
C70 C71 1.392(6)
C70 H70 0.9300
C71 C72 1.396(5)
C71 H71 0.9300
C72 H72 0.9300
C73 H73A 0.9700
C73 H73B 0.9700

loop_
_geom_torsion_atom_site_label_1
_geom_torsion_atom_site_label_2
_geom_torsion_atom_site_label_3
_geom_torsion_atom_site_label_4
_geom_torsion
P3 Cu1 Se1 P4 -44.51(4)
P2 Cu1 Se1 P4 80.17(4)
P1 Cu1 Se1 P4 -169.43(4)
P3 Cu1 P1 C1 -98.62(13)
P2 Cu1 P1 C1 130.42(12)
Se1 Cu1 P1 C1 21.64(12)
P3 Cu1 P1 C13 140.77(12)
P2 Cu1 P1 C13 9.81(12)
Se1 Cu1 P1 C13 -98.97(12)
P3 Cu1 P1 C7 22.40(12)
P2 Cu1 P1 C7 -108.56(12)
Se1 Cu1 P1 C7 142.66(12)
P3 Cu1 P2 C31 -94.67(12)
P1 Cu1 P2 C31 39.88(13)
Se1 Cu1 P2 C31 140.16(12)
P3 Cu1 P2 C24 146.01(11)
P1 Cu1 P2 C24 -79.44(12)
Se1 Cu1 P2 C24 20.84(12)
P3 Cu1 P2 C25 27.91(12)
P1 Cu1 P2 C25 162.46(11)
Se1 Cu1 P2 C25 -97.27(11)
P2 Cu1 P3 C43 177.56(11)
P1 Cu1 P3 C43 48.64(12)
Se1 Cu1 P3 C43 -61.31(11)
P2 Cu1 P3 C37 63.25(11)
P1 Cu1 P3 C37 -65.66(11)
Se1 Cu1 P3 C37 -175.62(11)
P2 Cu1 P3 C49 -54.58(13)
P1 Cu1 P3 C49 176.51(12)
Se1 Cu1 P3 C49 66.56(13)
Cu1 Se1 P4 C60 70.87(12)
Cu1 Se1 P4 C61 -171.20(13)
Cu1 Se1 P4 C67 -55.66(14)
C13 P1 C1 C2 169.0(3)
C7 P1 C1 C2 -85.4(3)
Cu1 P1 C1 C2 43.1(3)
C13 P1 C1 C6 -17.2(3)
C7 P1 C1 C6 88.4(3)
Cu1 P1 C1 C6 -143.1(3)
C6 C1 C2 C3 0.3(5)
P1 C1 C2 C3 174.4(3)
C1 C2 C3 C4 -1.2(6)
C2 C3 C4 C5 1.0(6)
C3 C4 C5 C6 0.2(6)
C4 C5 C6 C1 -1.2(6)
C2 C1 C6 C5 0.9(5)
P1 C1 C6 C5 -173.0(3)
C1 P1 C7 C8 -14.8(3)
C13 P1 C7 C8 90.9(3)
Cu1 P1 C7 C8 -144.9(3)
C1 P1 C7 C12 162.3(3)
C13 P1 C7 C12 -91.9(3)
Cu1 P1 C7 C12 32.3(3)
C12 C7 C8 C9 -0.3(5)
P1 C7 C8 C9 176.9(3)
C7 C8 C9 C10 0.5(6)
C8 C9 C10 C11 0.0(6)
C9 C10 C11 C12 -0.7(6)
C10 C11 C12 C7 0.9(5)
C8 C7 C12 C11 -0.4(5)
P1 C7 C12 C11 -177.6(3)
C1 P1 C13 C14 93.1(3)
C7 P1 C13 C14 -11.4(3)
Cu1 P1 C13 C14 -137.6(3)
C1 P1 C13 C18 -88.3(3)
C7 P1 C13 C18 167.2(3)
Cu1 P1 C13 C18 41.0(3)
C18 C13 C14 C15 0.0(5)
P1 C13 C14 C15 178.6(3)
C13 C14 C15 C16 -0.9(6)
C14 C15 C16 C17 0.7(6)
C15 C16 C17 C18 0.4(6)
C19 O1 C18 C17 33.8(5)
C19 O1 C18 C13 -149.0(3)
C16 C17 C18 O1 175.7(3)
C16 C17 C18 C13 -1.3(6)
C14 C13 C18 O1 -176.1(3)
P1 C13 C18 O1 5.2(4)
C14 C13 C18 C17 1.1(5)
P1 C13 C18 C17 -177.6(3)
C18 O1 C19 C20 -94.7(4)
C18 O1 C19 C24 89.9(4)
C24 C19 C20 C21 -1.5(5)
O1 C19 C20 C21 -176.8(3)
C19 C20 C21 C22 0.7(6)
C20 C21 C22 C23 -0.1(6)
C21 C22 C23 C24 0.3(5)
C20 C19 C24 C23 1.7(5)
O1 C19 C24 C23 177.0(3)
C20 C19 C24 P2 -177.6(3)
O1 C19 C24 P2 -2.3(4)
C22 C23 C24 C19 -1.0(5)
C22 C23 C24 P2 178.2(3)
C31 P2 C24 C19 -86.1(3)
C25 P2 C24 C19 166.1(3)
Cu1 P2 C24 C19 43.1(3)
C31 P2 C24 C23 94.7(3)
C25 P2 C24 C23 -13.1(3)
Cu1 P2 C24 C23 -136.1(2)
C31 P2 C25 C26 179.6(2)
C24 P2 C25 C26 -74.9(3)
Cu1 P2 C25 C26 48.8(3)
C31 P2 C25 C30 4.9(3)
C24 P2 C25 C30 110.5(3)
Cu1 P2 C25 C30 -125.8(2)
C30 C25 C26 C27 -1.0(5)
P2 C25 C26 C27 -175.9(3)
C25 C26 C27 C28 1.0(5)
C26 C27 C28 C29 -0.5(5)
C27 C28 C29 C30 0.0(5)
C28 C29 C30 C25 0.0(5)
C26 C25 C30 C29 0.5(5)
P2 C25 C30 C29 175.1(2)
C24 P2 C31 C36 141.3(3)
C25 P2 C31 C36 -111.0(3)
Cu1 P2 C31 C36 15.7(3)
C24 P2 C31 C32 -38.4(3)
C25 P2 C31 C32 69.3(3)
Cu1 P2 C31 C32 -163.9(2)
C36 C31 C32 C33 1.6(5)
P2 C31 C32 C33 -178.7(3)
C31 C32 C33 C34 -0.7(6)
C32 C33 C34 C35 -1.2(6)
C33 C34 C35 C36 2.0(6)
C34 C35 C36 C31 -1.0(6)
C32 C31 C36 C35 -0.8(5)
P2 C31 C36 C35 179.5(3)
C43 P3 C37 C42 6.4(3)
C49 P3 C37 C42 -100.0(3)
Cu1 P3 C37 C42 128.9(3)
C43 P3 C37 C38 -171.7(3)
C49 P3 C37 C38 81.9(3)
Cu1 P3 C37 C38 -49.2(3)
C42 C37 C38 C39 -0.4(5)
P3 C37 C38 C39 177.9(3)
C37 C38 C39 C40 -0.7(5)
C38 C39 C40 C41 1.1(6)
C39 C40 C41 C42 -0.5(6)
C40 C41 C42 C37 -0.6(5)
C38 C37 C42 C41 1.0(5)
P3 C37 C42 C41 -177.1(3)
C37 P3 C43 C48 -99.6(3)
C49 P3 C43 C48 3.9(3)
Cu1 P3 C43 C48 140.9(3)
C37 P3 C43 C44 75.3(3)
C49 P3 C43 C44 178.8(3)
Cu1 P3 C43 C44 -44.2(3)
C48 C43 C44 C45 2.3(5)
P3 C43 C44 C45 -172.9(3)
C43 C44 C45 C46 -2.7(6)
C44 C45 C46 C47 1.1(6)
C45 C46 C47 C48 0.7(6)
C44 C43 C48 C47 -0.5(5)
P3 C43 C48 C47 174.3(3)
C46 C47 C48 C43 -1.0(5)
C43 P3 C49 C54 74.2(3)
C37 P3 C49 C54 178.9(3)
Cu1 P3 C49 C54 -58.4(3)
C43 P3 C49 C50 -106.5(3)
C37 P3 C49 C50 -1.8(3)
Cu1 P3 C49 C50 121.0(3)
C54 C49 C50 C51 -0.6(5)
P3 C49 C50 C51 -179.9(3)
C49 C50 C51 C52 -0.2(5)
C50 C51 C52 C53 0.7(5)
C51 C52 C53 C54 -0.3(5)
C52 C53 C54 C49 -0.5(5)
C52 C53 C54 O2 176.0(3)
C50 C49 C54 C53 1.0(5)
P3 C49 C54 C53 -179.7(2)
C50 C49 C54 O2 -175.7(3)
P3 C49 C54 O2 3.6(4)
C55 O2 C54 C53 43.2(4)
C55 O2 C54 C49 -140.1(3)
C54 O2 C55 C56 28.9(4)
C54 O2 C55 C60 -153.9(3)
O2 C55 C56 C57 174.1(3)
C60 C55 C56 C57 -2.9(5)
C55 C56 C57 C58 0.7(5)
C56 C57 C58 C59 1.0(5)
C57 C58 C59 C60 -0.5(5)
O2 C55 C60 C59 -173.9(3)
C56 C55 C60 C59 3.3(5)
O2 C55 C60 P4 5.0(4)
C56 C55 C60 P4 -177.7(2)
C58 C59 C60 C55 -1.6(5)
C58 C59 C60 P4 179.5(2)
C61 P4 C60 C55 177.4(3)
C67 P4 C60 C55 67.8(3)
Se1 P4 C60 C55 -63.0(3)
C61 P4 C60 C59 -3.7(3)
C67 P4 C60 C59 -113.3(3)
Se1 P4 C60 C59 115.9(2)
C60 P4 C61 C62 92.8(3)
C67 P4 C61 C62 -155.1(3)
Se1 P4 C61 C62 -31.9(3)
C60 P4 C61 C66 -88.4(3)
C67 P4 C61 C66 23.7(4)
Se1 P4 C61 C66 146.9(3)
C66 C61 C62 C63 -1.3(6)
P4 C61 C62 C63 177.5(3)
C61 C62 C63 C64 0.9(7)
C62 C63 C64 C65 0.3(7)
C63 C64 C65 C66 -1.0(8)
C64 C65 C66 C61 0.6(8)
C62 C61 C66 C65 0.6(6)
P4 C61 C66 C65 -178.2(4)
C60 P4 C67 C68 6.6(3)
C61 P4 C67 C68 -104.2(3)
Se1 P4 C67 C68 137.6(3)
C60 P4 C67 C72 -179.0(3)
C61 P4 C67 C72 70.2(3)
Se1 P4 C67 C72 -48.0(3)
C72 C67 C68 C69 -0.8(6)
P4 C67 C68 C69 173.5(3)
C67 C68 C69 C70 -0.1(6)
C68 C69 C70 C71 0.2(7)
C69 C70 C71 C72 0.6(7)
C70 C71 C72 C67 -1.5(6)
C68 C67 C72 C71 1.6(5)
P4 C67 C72 C71 -173.0(3)
